data_4064028
loop_
_publ_author_name
'Samanamu, Christian R.'
'Amadoruge, Monika L.'
'Yoder, Claude H.'
'Golen, James A.'
'Moore, Curtis E.'
'Rheingold, Arnold L.'
'Materer, Nicholas F.'
'Weinert, Charles S.'

_publ_section_title
;
 Syntheses, Structures, and Electronic Properties of the Branched
 Oligogermanes (Ph3Ge)3GeH and (Ph3Ge)3GeX (X = Cl, Br, I)&#x2020;
;
_journal_issue 5
_journal_name_full Organometallics
_journal_page_first 1046
_journal_paper_doi 10.1021/om101091c
_journal_volume 30
_journal_year 2011
_chemical_formula_sum 'C80 H0 Cl0 F24 Ge4 O2 P4'
_chemical_formula_weight 1863.04
_chemical_name_common 'COMPOUND 3a'
_chemical_name_systematic
; 
 ? 
;
_space_group_IT_number 4
_symmetry_space_group_name_Hall 'P 2yb'
_symmetry_space_group_name_H-M 'P 1 21 1'
_atom_sites_solution_hydrogens geom
_atom_sites_solution_primary direct
_atom_sites_solution_secondary difmap
_audit_creation_method SHELXL-97
_cell_angle_alpha 90.00
_cell_angle_beta 95.81
_cell_angle_gamma 90.00
_cell_formula_units_Z 1
_cell_length_a 13.116
_cell_length_b 10.450
_cell_length_c 18.204
_cell_measurement_temperature 293(2)
_cell_volume 2482.263
_computing_structure_refinement 'SHELXL-97 (Sheldrick, 2008)'
_computing_structure_solution 'SHELXS-97 (Sheldrick, 2008)'
_diffrn_ambient_temperature 293(2)
_diffrn_measured_fraction_theta_full 0.623
_diffrn_measured_fraction_theta_max 0.623
_diffrn_radiation_monochromator graphite
_diffrn_radiation_source 'fine-focus sealed tube'
_diffrn_radiation_type MoK\a
_diffrn_radiation_wavelength 0.71073
_diffrn_reflns_av_R_equivalents 0.0933
_diffrn_reflns_av_sigmaI/netI 0.1116
_diffrn_reflns_limit_h_max 16
_diffrn_reflns_limit_h_min -6
_diffrn_reflns_limit_k_max 13
_diffrn_reflns_limit_k_min -5
_diffrn_reflns_limit_l_max 12
_diffrn_reflns_limit_l_min -23
_diffrn_reflns_number 4949
_diffrn_reflns_theta_full 27.87
_diffrn_reflns_theta_max 27.87
_diffrn_reflns_theta_min 1.12
_exptl_absorpt_coefficient_mu 1.345
_exptl_crystal_density_diffrn 1.246
_exptl_crystal_density_method 'not measured'
_exptl_crystal_F_000 900
_refine_diff_density_max 0.903
_refine_diff_density_min -0.785
_refine_diff_density_rms 0.138
_refine_ls_abs_structure_details 'Flack H D (1983), Acta Cryst. A39, 876-881'
_refine_ls_abs_structure_Flack 0.51(3)
_refine_ls_extinction_method none
_refine_ls_goodness_of_fit_ref 1.056
_refine_ls_hydrogen_treatment mixed
_refine_ls_matrix_type full
_refine_ls_number_parameters 586
_refine_ls_number_reflns 4745
_refine_ls_number_restraints 1
_refine_ls_restrained_S_all 1.056
_refine_ls_R_factor_all 0.0806
_refine_ls_R_factor_gt 0.0628
_refine_ls_shift/su_max 0.011
_refine_ls_shift/su_mean 0.001
_refine_ls_structure_factor_coef Fsqd
_refine_ls_weighting_details 'calc w=1/[\s^2^(Fo^2^)+(0.0748P)^2^+1.5869P] where P=(Fo^2^+2Fc^2^)/3'
_refine_ls_weighting_scheme calc
_refine_ls_wR_factor_gt 0.1453
_refine_ls_wR_factor_ref 0.1712
_reflns_number_gt 3854
_reflns_number_total 4745
_reflns_threshold_expression >2sigma(I)
_cod_data_source_file om101091c_si_002.cif
_cod_data_source_block shelxl
_cod_original_cell_volume 2482.1
_cod_database_code 4064028

loop_
_symmetry_equiv_pos_as_xyz
'x, y, z'
'-x, y+1/2, -z'

loop_
_atom_site_label
_atom_site_type_symbol
_atom_site_fract_x
_atom_site_fract_y
_atom_site_fract_z
_atom_site_U_iso_or_equiv
_atom_site_adp_type
_atom_site_occupancy
_atom_site_symmetry_multiplicity
_atom_site_calc_flag
_atom_site_refinement_flags
Ge1 Ge 0.52733(11) 0.23776(13) 0.29801(9) 0.0170(5) Uani 1 1 d .
Ge2 Ge 0.84009(11) 0.23361(14) 0.38781(9) 0.0182(5) Uani 1 1 d .
Ge2N Ge 0.75148(12) 0.12956(13) 0.16860(9) 0.0190(5) Uani 1 1 d .
Ge1N Ge 0.70373(11) 0.15765(12) 0.29522(9) 0.0169(5) Uani 1 1 d .
Cl1 Cl 0.6852(3) -0.0415(3) 0.3301(2) 0.0247(12) Uani 1 1 d .
C31 C 0.7783(12) 0.2976(14) 0.1227(9) 0.025(5) Uani 1 1 d .
C35 C 0.9690(11) 0.1489(12) 0.3810(9) 0.024(4) Uani 1 1 d .
C8 C 0.4271(11) 0.1667(14) 0.1513(9) 0.019(4) Uani 1 1 d .
H8 H 0.4580 0.2388 0.1334 0.023 Uiso 1 1 calc R
C2S C 0.1659(16) 0.4912(19) 0.0515(13) 0.055(7) Uani 1 1 d .
H2S H 0.1719 0.5157 0.0030 0.066 Uiso 1 1 calc R
C13 C 0.5176(12) 0.4233(12) 0.2676(8) 0.015(4) Uani 1 1 d .
C12 C 0.3903(12) 0.0314(15) 0.2517(11) 0.030(5) Uani 1 1 d .
H12 H 0.3974 0.0099 0.3015 0.036 Uiso 1 1 calc R
C3 C 0.4315(11) 0.1161(14) 0.5037(9) 0.024(4) Uani 1 1 d .
H3 H 0.4364 0.0424 0.5325 0.029 Uiso 1 1 calc R
C30 C 0.9724(11) 0.0865(15) 0.1922(9) 0.023(4) Uani 1 1 d .
H30 H 0.9767 0.1721 0.2061 0.027 Uiso 1 1 calc R
C11 C 0.3291(12) -0.0434(15) 0.2029(10) 0.025(5) Uani 1 1 d .
H11 H 0.2956 -0.1139 0.2203 0.030 Uiso 1 1 calc R
C37 C 1.0672(12) -0.0468(16) 0.3777(10) 0.031(5) Uani 1 1 d .
H37 H 1.0698 -0.1357 0.3781 0.037 Uiso 1 1 calc R
C1S C 0.1872(15) 0.3676(19) 0.0731(13) 0.051(7) Uani 1 1 d .
H1S H 0.2110 0.3099 0.0398 0.061 Uiso 1 1 calc R
C19 C 0.6500(10) 0.0414(13) 0.1045(10) 0.020(5) Uani 1 1 d .
C27 C 0.9609(12) -0.1677(14) 0.1471(10) 0.027(5) Uani 1 1 d .
H27 H 0.9574 -0.2526 0.1318 0.032 Uiso 1 1 calc R
C5S C 0.1439(13) 0.4151(19) 0.1942(12) 0.049(6) Uani 1 1 d .
H5S H 0.1367 0.3890 0.2422 0.059 Uiso 1 1 calc R
C42 C 0.8826(12) 0.4537(14) 0.2958(9) 0.026(5) Uani 1 1 d .
H42 H 0.8907 0.3894 0.2616 0.031 Uiso 1 1 calc R
C51 C 0.6797(13) 0.240(2) 0.5791(11) 0.047(6) Uani 1 1 d .
H51 H 0.6227 0.2812 0.5943 0.057 Uiso 1 1 calc R
C29 C 1.0618(11) 0.0138(14) 0.1922(9) 0.022(4) Uani 1 1 d .
H29 H 1.1252 0.0499 0.2074 0.026 Uiso 1 1 calc R
C1 C 0.4714(10) 0.2358(14) 0.3933(8) 0.020(4) Uani 1 1 d .
C41 C 0.8607(11) 0.4222(13) 0.3665(9) 0.021(4) Uani 1 1 d .
C2 C 0.4761(11) 0.1233(16) 0.4366(9) 0.024(4) Uani 1 1 d .
H2 H 0.5096 0.0518 0.4203 0.029 Uiso 1 1 calc R
C25 C 0.8796(12) 0.0333(14) 0.1723(9) 0.021(4) Uani 1 1 d .
C48 C 0.8541(13) 0.1263(14) 0.5355(9) 0.028(5) Uani 1 1 d .
H48 H 0.9114 0.0852 0.5206 0.033 Uiso 1 1 calc R
C21 C 0.5451(11) -0.1478(12) 0.0755(9) 0.012(4) Uani 1 1 d .
H21 H 0.5188 -0.2244 0.0914 0.014 Uiso 1 1 calc R
C16 C 0.4987(11) 0.6842(12) 0.2393(8) 0.020(4) Uani 1 1 d .
H16 H 0.4904 0.7719 0.2321 0.024 Uiso 1 1 calc R
C20 C 0.6092(11) -0.0756(15) 0.1235(9) 0.022(5) Uani 1 1 d .
H20 H 0.6261 -0.1064 0.1711 0.027 Uiso 1 1 calc R
C39 C 1.1523(13) 0.158(2) 0.3753(10) 0.041(5) Uani 1 1 d .
H39 H 1.2117 0.2055 0.3731 0.049 Uiso 1 1 calc R
C5 C 0.3759(13) 0.3355(16) 0.4847(9) 0.027(5) Uani 1 1 d .
H5 H 0.3448 0.4084 0.5016 0.032 Uiso 1 1 calc R
C6S C 0.1740(13) 0.3286(16) 0.1425(13) 0.047(6) Uani 1 1 d .
H6S H 0.1852 0.2433 0.1557 0.057 Uiso 1 1 calc R
C32 C 0.8602(12) 0.3130(16) 0.0788(9) 0.028(5) Uani 1 1 d .
H32 H 0.9014 0.2431 0.0704 0.034 Uiso 1 1 calc R
C22 C 0.5194(12) -0.1067(14) 0.0027(10) 0.021(5) Uani 1 1 d .
H22 H 0.4782 -0.1561 -0.0308 0.025 Uiso 1 1 calc R
C33 C 0.8802(14) 0.4302(19) 0.0480(10) 0.040(6) Uani 1 1 d .
H33 H 0.9362 0.4393 0.0210 0.048 Uiso 1 1 calc R
C40 C 1.0599(11) 0.2191(14) 0.3783(9) 0.029(5) Uani 1 1 d .
H40 H 1.0577 0.3080 0.3786 0.035 Uiso 1 1 calc R
C34 C 0.7162(13) 0.4047(14) 0.1296(9) 0.023(5) Uani 1 1 d .
H34 H 0.6597 0.3971 0.1563 0.028 Uiso 1 1 calc R
C6 C 0.4195(11) 0.3394(14) 0.4171(9) 0.021(4) Uani 1 1 d .
H6 H 0.4130 0.4130 0.3883 0.026 Uiso 1 1 calc R
C18 C 0.4286(11) 0.4692(13) 0.2291(9) 0.019(5) Uani 1 1 d .
H18 H 0.3752 0.4138 0.2136 0.022 Uiso 1 1 calc R
C38 C 1.1573(13) 0.0244(15) 0.3755(10) 0.030(5) Uani 1 1 d .
H38 H 1.2199 -0.0169 0.3741 0.036 Uiso 1 1 calc R
C24 C 0.6215(11) 0.0838(15) 0.0299(9) 0.022(5) Uani 1 1 d .
H24 H 0.6468 0.1612 0.0143 0.026 Uiso 1 1 calc R
C49 C 0.8264(14) 0.1042(17) 0.6062(11) 0.041(6) Uani 1 1 d .
H49 H 0.8682 0.0547 0.6393 0.049 Uiso 1 1 calc R
C36 C 0.9754(12) 0.0144(16) 0.3794(10) 0.028(5) Uani 1 1 d .
H36 H 0.9158 -0.0338 0.3794 0.033 Uiso 1 1 calc R
C45 C 0.8638(11) 0.6417(15) 0.4003(9) 0.023(4) Uani 1 1 d .
H45 H 0.8617 0.7052 0.4359 0.028 Uiso 1 1 calc R
C17 C 0.4205(13) 0.6002(13) 0.2138(9) 0.024(4) Uani 1 1 d .
H17 H 0.3622 0.6316 0.1863 0.029 Uiso 1 1 calc R
C15 C 0.5898(11) 0.6363(15) 0.2757(10) 0.029(5) Uani 1 1 d .
H15 H 0.6441 0.6911 0.2899 0.035 Uiso 1 1 calc R
C43 C 0.8923(12) 0.5812(15) 0.2759(10) 0.027(5) Uani 1 1 d .
H43 H 0.9063 0.6020 0.2283 0.033 Uiso 1 1 calc R
C10 C 0.3169(12) -0.0148(16) 0.1278(11) 0.032(5) Uani 1 1 d .
H10 H 0.2751 -0.0649 0.0950 0.039 Uiso 1 1 calc R
C44 C 0.8813(11) 0.6757(15) 0.3260(11) 0.035(5) Uani 1 1 d .
H44 H 0.8850 0.7612 0.3123 0.042 Uiso 1 1 calc R
C14 C 0.5987(11) 0.5038(13) 0.2908(10) 0.024(5) Uani 1 1 d .
H14 H 0.6583 0.4710 0.3159 0.028 Uiso 1 1 calc R
C26 C 0.8720(11) -0.0969(14) 0.1476(9) 0.019(4) Uani 1 1 d .
H26 H 0.8086 -0.1330 0.1323 0.022 Uiso 1 1 calc R
C28 C 1.0547(13) -0.1133(16) 0.1691(10) 0.032(5) Uani 1 1 d .
H28 H 1.1140 -0.1619 0.1685 0.039 Uiso 1 1 calc R
C50 C 0.7092(12) 0.2602(17) 0.5083(11) 0.036(5) Uani 1 1 d .
H50 H 0.6681 0.3101 0.4749 0.043 Uiso 1 1 calc R
C4 C 0.3787(10) 0.2259(15) 0.5258(8) 0.021(4) Uani 1 1 d .
H4 H 0.3457 0.2233 0.5686 0.025 Uiso 1 1 calc R
C47 C 0.7986(11) 0.2074(14) 0.4871(9) 0.023(5) Uani 1 1 d .
C46 C 0.8502(11) 0.5161(13) 0.4188(10) 0.023(5) Uani 1 1 d .
H46 H 0.8342 0.4943 0.4658 0.028 Uiso 1 1 calc R
C7 C 0.4419(11) 0.1386(13) 0.2284(9) 0.024(5) Uani 1 1 d .
C9 C 0.3684(11) 0.0898(15) 0.1031(9) 0.022(5) Uani 1 1 d .
H9 H 0.3630 0.1081 0.0528 0.026 Uiso 1 1 calc R
C3S C 0.1357(13) 0.5792(16) 0.1011(10) 0.033(5) Uani 1 1 d .
H3S H 0.1227 0.6636 0.0869 0.039 Uiso 1 1 calc R
C23 C 0.5585(13) 0.0133(14) -0.0178(10) 0.029(5) Uani 1 1 d .
H23 H 0.5404 0.0444 -0.0652 0.035 Uiso 1 1 calc R
C4S C 0.1249(12) 0.5397(17) 0.1731(12) 0.041(6) Uani 1 1 d .
H4S H 0.1046 0.5983 0.2072 0.049 Uiso 1 1 calc R
C54 C 0.7376(14) 0.1557(18) 0.6269(10) 0.037(5) Uani 1 1 d .
H54 H 0.7157 0.1349 0.6725 0.044 Uiso 1 1 calc R
C53 C 0.8170(13) 0.5342(17) 0.0572(10) 0.039(6) Uani 1 1 d .
H53 H 0.8298 0.6124 0.0356 0.047 Uiso 1 1 calc R
C52 C 0.7357(15) 0.5210(15) 0.0984(11) 0.036(5) Uani 1 1 d .
H52 H 0.6937 0.5907 0.1053 0.043 Uiso 1 1 calc R

loop_
_atom_site_aniso_label
_atom_site_aniso_U_11
_atom_site_aniso_U_22
_atom_site_aniso_U_33
_atom_site_aniso_U_23
_atom_site_aniso_U_13
_atom_site_aniso_U_12
Ge1 0.0231(9) 0.0147(6) 0.0133(11) 0.0000(7) 0.0015(9) 0.0000(6)
Ge2 0.0252(9) 0.0151(6) 0.0141(11) -0.0019(7) 0.0005(9) -0.0006(6)
Ge2N 0.0261(9) 0.0178(7) 0.0134(12) 0.0000(7) 0.0033(10) 0.0001(6)
Ge1N 0.0234(9) 0.0150(7) 0.0119(11) -0.0001(6) 0.0005(9) -0.0012(6)
Cl1 0.042(3) 0.0149(15) 0.018(3) 0.0007(15) 0.004(3) -0.0012(14)
C31 0.042(10) 0.022(7) 0.011(11) 0.005(7) 0.006(10) 0.000(7)
C35 0.043(9) 0.008(6) 0.022(11) 0.022(6) 0.008(9) 0.016(6)
C8 0.023(9) 0.025(7) 0.009(11) -0.001(7) -0.001(9) 0.002(6)
C2S 0.069(14) 0.040(11) 0.061(18) -0.031(11) 0.024(14) -0.006(9)
C13 0.042(10) 0.011(6) -0.011(10) -0.005(6) -0.010(9) 0.000(6)
C12 0.031(11) 0.024(8) 0.031(15) 0.006(8) -0.017(11) -0.007(7)
C3 0.036(10) 0.020(7) 0.015(11) -0.001(7) -0.007(10) -0.010(7)
C30 0.027(9) 0.031(8) 0.010(11) 0.009(7) 0.001(10) 0.003(6)
C11 0.024(10) 0.028(8) 0.021(13) 0.000(8) -0.004(11) 0.000(7)
C37 0.027(10) 0.031(8) 0.033(14) -0.003(8) -0.001(10) 0.007(7)
C1S 0.058(13) 0.042(11) 0.055(17) -0.018(11) 0.022(14) -0.017(9)
C19 0.008(8) 0.024(7) 0.028(13) -0.006(7) 0.002(10) -0.001(5)
C27 0.029(10) 0.016(7) 0.032(14) -0.001(8) -0.011(11) 0.003(6)
C5S 0.037(11) 0.056(13) 0.059(16) 0.009(11) 0.026(12) 0.012(9)
C42 0.039(10) 0.015(7) 0.025(12) -0.006(7) 0.015(10) -0.002(6)
C51 0.035(11) 0.060(12) 0.050(15) -0.030(13) 0.021(12) 0.003(10)
C29 0.022(9) 0.021(7) 0.020(12) 0.006(7) -0.007(10) 0.003(6)
C1 0.029(8) 0.018(6) 0.013(10) 0.012(7) 0.005(9) -0.003(6)
C41 0.017(8) 0.017(7) 0.030(12) -0.006(7) 0.005(9) 0.000(5)
C2 0.031(9) 0.034(8) 0.007(11) -0.002(8) -0.004(10) 0.000(7)
C25 0.027(10) 0.026(8) 0.009(11) 0.002(7) 0.000(10) 0.006(6)
C48 0.044(10) 0.018(7) 0.021(12) 0.002(7) 0.002(10) -0.003(7)
C21 0.025(9) 0.011(6) -0.006(11) -0.002(6) -0.028(10) -0.004(6)
C16 0.032(9) 0.014(6) 0.018(11) -0.001(6) 0.014(10) -0.004(6)
C20 0.030(10) 0.036(9) 0.000(11) -0.001(8) -0.003(10) -0.003(7)
C39 0.038(10) 0.061(12) 0.024(13) 0.009(11) 0.003(11) 0.005(9)
C5 0.043(11) 0.035(9) 0.000(11) -0.020(8) -0.008(10) -0.006(8)
C6S 0.032(11) 0.020(8) 0.090(19) -0.015(10) 0.002(13) -0.007(7)
C32 0.037(11) 0.033(9) 0.010(12) 0.004(8) -0.017(11) -0.001(7)
C22 0.030(10) 0.027(8) 0.005(11) -0.001(7) -0.006(10) -0.002(7)
C33 0.041(11) 0.054(12) 0.025(14) 0.026(10) 0.000(12) -0.012(9)
C40 0.042(10) 0.020(8) 0.027(12) 0.008(8) 0.009(10) 0.012(7)
C34 0.043(11) 0.022(7) 0.004(12) -0.002(7) -0.008(10) -0.003(7)
C6 0.032(10) 0.018(7) 0.010(11) -0.006(7) -0.014(10) 0.010(6)
C18 0.009(8) 0.019(7) 0.026(13) 0.009(7) -0.006(9) 0.007(5)
C38 0.036(10) 0.031(8) 0.022(13) 0.007(8) -0.003(10) 0.019(7)
C24 0.024(9) 0.028(8) 0.013(12) -0.006(8) -0.001(10) -0.004(6)
C49 0.066(13) 0.030(9) 0.028(14) -0.008(8) 0.004(12) -0.002(8)
C36 0.030(10) 0.034(9) 0.018(13) 0.000(8) -0.004(10) -0.003(7)
C45 0.028(9) 0.023(7) 0.016(11) -0.006(7) -0.014(9) -0.013(6)
C17 0.039(10) 0.020(7) 0.010(12) -0.003(7) -0.010(10) 0.005(6)
C15 0.026(9) 0.025(8) 0.038(13) -0.006(8) 0.008(10) -0.011(7)
C43 0.039(10) 0.029(8) 0.013(12) -0.011(7) -0.001(10) -0.001(7)
C10 0.022(10) 0.030(9) 0.042(16) -0.010(9) -0.005(11) 0.004(6)
C44 0.026(9) 0.025(8) 0.053(14) -0.003(8) 0.007(10) 0.004(6)
C14 0.015(8) 0.016(6) 0.041(13) 0.002(7) 0.005(9) 0.000(5)
C26 0.020(9) 0.028(7) 0.007(11) 0.004(7) 0.001(9) 0.002(6)
C28 0.038(11) 0.037(9) 0.022(13) 0.005(8) 0.003(11) 0.013(7)
C50 0.026(9) 0.039(10) 0.044(14) -0.001(9) 0.007(10) -0.002(7)
C4 0.013(8) 0.032(8) 0.017(11) -0.002(8) -0.001(8) 0.008(6)
C47 0.026(9) 0.024(8) 0.019(11) -0.011(7) 0.002(10) -0.002(6)
C46 0.023(9) 0.022(7) 0.025(12) -0.006(7) 0.003(10) 0.008(6)
C7 0.029(9) 0.013(6) 0.028(12) -0.008(7) 0.001(10) -0.010(6)
C9 0.016(9) 0.041(9) 0.009(11) 0.003(8) -0.001(9) 0.007(6)
C3S 0.048(11) 0.030(8) 0.020(13) -0.006(8) -0.002(11) -0.005(7)
C23 0.057(12) 0.020(8) 0.011(13) 0.000(7) 0.002(12) 0.004(7)
C4S 0.030(10) 0.037(10) 0.055(16) 0.001(10) 0.004(12) 0.011(8)
C54 0.060(12) 0.036(10) 0.015(13) -0.003(9) 0.007(12) -0.018(9)
C53 0.051(12) 0.037(10) 0.033(14) 0.013(9) 0.014(12) -0.011(8)
C52 0.062(13) 0.018(8) 0.022(14) 0.013(8) -0.023(12) 0.008(7)

loop_
_atom_type_symbol
_atom_type_description
_atom_type_scat_dispersion_real
_atom_type_scat_dispersion_imag
_atom_type_scat_source
C C 0.0033 0.0016 'International Tables Vol C Tables 4.2.6.8 and 6.1.1.4'
H H 0.0000 0.0000 'International Tables Vol C Tables 4.2.6.8 and 6.1.1.4'
O O 0.0106 0.0060 'International Tables Vol C Tables 4.2.6.8 and 6.1.1.4'
F F 0.0171 0.0103 'International Tables Vol C Tables 4.2.6.8 and 6.1.1.4'
P P 0.1023 0.0942 'International Tables Vol C Tables 4.2.6.8 and 6.1.1.4'
Ge Ge 0.1547 1.8001 'International Tables Vol C Tables 4.2.6.8 and 6.1.1.4'
Cl Cl 0.1484 0.1585 'International Tables Vol C Tables 4.2.6.8 and 6.1.1.4'

loop_
_geom_angle_atom_site_label_1
_geom_angle_atom_site_label_2
_geom_angle_atom_site_label_3
_geom_angle
C7 Ge1 C1 109.7(6)
C7 Ge1 C13 108.8(7)
C1 Ge1 C13 103.6(6)
C7 Ge1 Ge1N 106.9(4)
C1 Ge1 Ge1N 116.9(5)
C13 Ge1 Ge1N 110.8(4)
C35 Ge2 C47 108.9(6)
C35 Ge2 C41 107.4(5)
C47 Ge2 C41 111.5(6)
C35 Ge2 Ge1N 112.9(5)
C47 Ge2 Ge1N 109.7(5)
C41 Ge2 Ge1N 106.5(5)
C19 Ge2N C25 108.4(6)
C19 Ge2N C31 108.0(7)
C25 Ge2N C31 106.3(6)
C19 Ge2N Ge1N 113.6(4)
C25 Ge2N Ge1N 109.1(5)
C31 Ge2N Ge1N 111.1(4)
Cl1 Ge1N Ge2 101.62(14)
Cl1 Ge1N Ge1 100.62(11)
Ge2 Ge1N Ge1 119.64(7)
Cl1 Ge1N Ge2N 101.75(11)
Ge2 Ge1N Ge2N 116.27(7)
Ge1 Ge1N Ge2N 112.78(9)
C34 C31 C32 116.3(13)
C34 C31 Ge2N 122.6(10)
C32 C31 Ge2N 121.0(11)
C40 C35 C36 117.9(13)
C40 C35 Ge2 121.1(10)
C36 C35 Ge2 121.0(11)
C9 C8 C7 121.5(14)
C1S C2S C3S 120(2)
C18 C13 C14 121.6(13)
C18 C13 Ge1 119.9(10)
C14 C13 Ge1 118.3(12)
C11 C12 C7 121.8(17)
C2 C3 C4 117.3(14)
C25 C30 C29 120.6(15)
C12 C11 C10 120.9(16)
C36 C37 C38 120.1(15)
C6S C1S C2S 120.6(18)
C20 C19 C24 115.8(15)
C20 C19 Ge2N 122.1(13)
C24 C19 Ge2N 121.6(11)
C28 C27 C26 120.5(14)
C4S C5S C6S 119.0(19)
C41 C42 C43 120.2(14)
C50 C51 C54 118.9(14)
C28 C29 C30 119.2(16)
C6 C1 C2 118.4(11)
C6 C1 Ge1 121.0(11)
C2 C1 Ge1 120.4(11)
C46 C41 C42 121.0(14)
C46 C41 Ge2 122.2(11)
C42 C41 Ge2 116.9(10)
C3 C2 C1 121.9(13)
C30 C25 C26 120.4(13)
C30 C25 Ge2N 123.0(11)
C26 C25 Ge2N 116.5(12)
C47 C48 C49 121.5(15)
C20 C21 C22 120.5(14)
C17 C16 C15 119.8(13)
C21 C20 C19 123.3(16)
C40 C39 C38 120.5(17)
C4 C5 C6 120.7(14)
C1S C6S C5S 120.4(18)
C33 C32 C31 121.1(15)
C21 C22 C23 117.4(16)
C32 C33 C53 120.3(14)
C39 C40 C35 120.8(15)
C52 C34 C31 122.4(14)
C1 C6 C5 120.7(14)
C13 C18 C17 118.9(15)
C39 C38 C37 119.3(14)
C23 C24 C19 121.3(15)
C54 C49 C48 119.9(18)
C37 C36 C35 121.4(15)
C46 C45 C44 120.2(15)
C16 C17 C18 120.8(16)
C16 C15 C14 119.5(14)
C44 C43 C42 120.1(15)
C9 C10 C11 118.5(17)
C43 C44 C45 119.2(15)
C13 C14 C15 119.3(16)
C27 C26 C25 118.5(15)
C27 C28 C29 120.7(15)
C47 C50 C51 121.1(18)
C5 C4 C3 120.7(12)
C48 C47 C50 118.4(14)
C48 C47 Ge2 119.9(10)
C50 C47 Ge2 121.5(14)
C45 C46 C41 119.1(15)
C12 C7 C8 116.1(15)
C12 C7 Ge1 120.2(13)
C8 C7 Ge1 123.6(10)
C8 C9 C10 121.1(16)
C2S C3S C4S 118.9(18)
C24 C23 C22 121.7(17)
C5S C4S C3S 120.7(18)
C49 C54 C51 119.7(14)
C52 C53 C33 119.6(15)
C53 C52 C34 120.1(16)

loop_
_geom_bond_atom_site_label_1
_geom_bond_atom_site_label_2
_geom_bond_distance
Ge1 C7 1.909(16)
Ge1 C1 1.951(12)
Ge1 C13 2.016(13)
Ge1 Ge1N 2.4657(19)
Ge2 C35 1.924(13)
Ge2 C47 1.959(15)
Ge2 C41 2.032(14)
Ge2 Ge1N 2.461(2)
Ge2N C19 1.915(17)
Ge2N C25 1.954(14)
Ge2N C31 1.991(14)
Ge2N Ge1N 2.467(2)
Ge1N Cl1 2.196(4)
C31 C34 1.40(2)
C31 C32 1.410(19)
C35 C40 1.40(2)
C35 C36 1.41(2)
C8 C9 1.37(2)
C8 C7 1.43(2)
C2S C1S 1.37(3)
C2S C3S 1.38(2)
C13 C18 1.38(2)
C13 C14 1.39(2)
C12 C11 1.38(2)
C12 C7 1.398(19)
C3 C2 1.410(19)
C3 C4 1.419(19)
C30 C25 1.35(2)
C30 C29 1.396(19)
C11 C10 1.39(3)
C37 C36 1.37(2)
C37 C38 1.40(2)
C1S C6S 1.36(3)
C19 C20 1.39(2)
C19 C24 1.44(2)
C27 C28 1.38(2)
C27 C26 1.38(2)
C5S C4S 1.37(3)
C5S C6S 1.39(3)
C42 C41 1.39(2)
C42 C43 1.39(2)
C51 C50 1.40(2)
C51 C54 1.40(3)
C29 C28 1.39(2)
C1 C6 1.373(18)
C1 C2 1.41(2)
C41 C46 1.38(2)
C25 C26 1.43(2)
C48 C47 1.38(2)
C48 C49 1.39(2)
C21 C20 1.38(2)
C21 C22 1.40(2)
C16 C17 1.39(2)
C16 C15 1.40(2)
C39 C40 1.38(2)
C39 C38 1.40(3)
C5 C4 1.37(2)
C5 C6 1.41(2)
C32 C33 1.38(2)
C22 C23 1.42(2)
C33 C53 1.39(3)
C34 C52 1.38(2)
C18 C17 1.399(19)
C24 C23 1.35(2)
C49 C54 1.37(2)
C45 C46 1.37(2)
C45 C44 1.44(2)
C15 C14 1.41(2)
C43 C44 1.36(2)
C10 C9 1.38(2)
C50 C47 1.386(18)
C3S C4S 1.40(2)
C53 C52 1.37(2)
